data_2228995
loop_
_publ_author_name
'Yang, Lei'
'Zhao, Dan'
'Li, Guanghua'

_publ_section_title
;
 Poly[\m-aqua-\m~4~-terephthalato-strontium]
;
_journal_coeditor_code BX2340
_journal_issue 2
_journal_name_full 'Acta Crystallographica Section E'
_journal_page_first m282
_journal_paper_doi 10.1107/S1600536810054486
_journal_volume 67
_journal_year 2011
_chemical_formula_iupac '[Sr (C8 H4 O4) (H2 O)]'
_chemical_formula_moiety 'C8 H6 O5 Sr'
_chemical_formula_sum 'C8 H6 O5 Sr'
_chemical_formula_weight 269.75
_chemical_name_common 'Sr(C8 H6 O5) '
_chemical_name_systematic
;
Poly[\m-aqua-\m~4~-terephthalato-strontium]
;
_space_group_IT_number 61
_symmetry_cell_setting orthorhombic
_symmetry_space_group_name_Hall '-P 2ac 2ab'
_symmetry_space_group_name_H-M 'P b c a'
_atom_sites_solution_hydrogens geom
_atom_sites_solution_primary direct
_atom_sites_solution_secondary difmap
_audit_creation_method SHELXL-97
_cell_angle_alpha 90.00
_cell_angle_beta 90.00
_cell_angle_gamma 90.00
_cell_formula_units_Z 8
_cell_length_a 11.8724(3)
_cell_length_b 7.13080(10)
_cell_length_c 20.0592(4)
_cell_measurement_reflns_used 1205
_cell_measurement_temperature 296(2)
_cell_measurement_theta_max 25.15
_cell_measurement_theta_min 2.66
_cell_volume 1698.21(6)
_computing_cell_refinement 'SAINT (Bruker, 2001)'
_computing_data_collection 'APEX2 (Bruker, 2001)'
_computing_data_reduction 'SAINT (Bruker, 2001)'
_computing_molecular_graphics 'SHELXTL (Sheldrick, 2008)'
_computing_publication_material 'SHELXTL (Sheldrick, 2008)'
_computing_structure_refinement 'SHELXS97 (Sheldrick, 2008)'
_computing_structure_solution 'SHELXS97 (Sheldrick, 2008)'
_diffrn_ambient_temperature 296(2)
_diffrn_measured_fraction_theta_full 0.999
_diffrn_measured_fraction_theta_max 0.999
_diffrn_measurement_device_type 'Bruker APEXII CCD'
_diffrn_measurement_method 'phi and omega'
_diffrn_radiation_monochromator graphite
_diffrn_radiation_source 'fine-focus sealed tube'
_diffrn_radiation_type MoK\a
_diffrn_radiation_wavelength 0.71073
_diffrn_reflns_av_R_equivalents 0.0432
_diffrn_reflns_av_sigmaI/netI 0.0368
_diffrn_reflns_limit_h_max 8
_diffrn_reflns_limit_h_min -14
_diffrn_reflns_limit_k_max 8
_diffrn_reflns_limit_k_min -8
_diffrn_reflns_limit_l_max 23
_diffrn_reflns_limit_l_min -16
_diffrn_reflns_number 6767
_diffrn_reflns_theta_full 25.15
_diffrn_reflns_theta_max 25.15
_diffrn_reflns_theta_min 2.66
_exptl_absorpt_coefficient_mu 6.340
_exptl_absorpt_correction_T_max 0.300
_exptl_absorpt_correction_T_min 0.238
_exptl_absorpt_correction_type multi-scan
_exptl_absorpt_process_details '(SADABS; Bruker, 2001)'
_exptl_crystal_colour yellow
_exptl_crystal_density_diffrn 2.110
_exptl_crystal_density_method 'not measured'
_exptl_crystal_description block
_exptl_crystal_F_000 1056
_exptl_crystal_size_max 0.24
_exptl_crystal_size_mid 0.21
_exptl_crystal_size_min 0.19
_refine_diff_density_max 0.364
_refine_diff_density_min -0.497
_refine_ls_extinction_method none
_refine_ls_goodness_of_fit_ref 1.039
_refine_ls_hydrogen_treatment mixed
_refine_ls_matrix_type full
_refine_ls_number_parameters 133
_refine_ls_number_reflns 1523
_refine_ls_number_restraints 3
_refine_ls_restrained_S_all 1.039
_refine_ls_R_factor_all 0.0421
_refine_ls_R_factor_gt 0.0270
_refine_ls_shift/su_max 0.001
_refine_ls_shift/su_mean 0.000
_refine_ls_structure_factor_coef Fsqd
_refine_ls_weighting_details 'calc w=1/[\s^2^(Fo^2^)+(0.0293P)^2^+0.3991P] where P=(Fo^2^+2Fc^2^)/3'
_refine_ls_weighting_scheme calc
_refine_ls_wR_factor_gt 0.0572
_refine_ls_wR_factor_ref 0.0621
_reflns_number_gt 1205
_reflns_number_total 1523
_reflns_threshold_expression I>2sigma(I)
_cod_data_source_file bx2340.cif
_cod_data_source_block I
_cod_database_code 2228995
_cod_database_fobs_code 2228995

loop_
_symmetry_equiv_pos_as_xyz
'x, y, z'
'-x+1/2, -y, z+1/2'
'-x, y+1/2, -z+1/2'
'x+1/2, -y+1/2, -z'
'-x, -y, -z'
'x-1/2, y, -z-1/2'
'x, -y-1/2, z-1/2'
'-x-1/2, y-1/2, z'

loop_
_atom_site_type_symbol
_atom_site_label
_atom_site_fract_x
_atom_site_fract_y
_atom_site_fract_z
_atom_site_U_iso_or_equiv
_atom_site_adp_type
_atom_site_calc_flag
_atom_site_refinement_flags
_atom_site_occupancy
_atom_site_disorder_assembly
_atom_site_disorder_group
Sr Sr1 0.93510(3) 0.61190(4) 0.736154(15) 0.01731(12) Uani d . 1 . .
O O1 0.9182(2) 0.2855(3) 0.68486(11) 0.0220(6) Uani d . 1 . .
O O5 1.1323(2) 0.4455(3) 0.72230(11) 0.0244(6) Uani d D 1 . .
C C3 0.9508(3) 0.2525(5) 0.54589(17) 0.0211(8) Uani d . 1 . .
H H3A 1.0068 0.3131 0.5701 0.025 Uiso calc R 1 . .
C C7 0.7700(3) 0.1036(4) 0.54088(16) 0.0214(8) Uani d . 1 . .
H H7A 0.7041 0.0651 0.5618 0.026 Uiso calc R 1 . .
C C2 0.8539(3) 0.1900(4) 0.57787(15) 0.0157(7) Uani d . 1 . .
C C1 0.8405(3) 0.2083(4) 0.65225(16) 0.0174(8) Uani d . 1 . .
C C4 0.9639(3) 0.2244(4) 0.47790(17) 0.0240(9) Uani d . 1 . .
H H4A 1.0285 0.2671 0.4566 0.029 Uiso calc R 1 . .
C C6 0.7834(3) 0.0740(4) 0.47334(15) 0.0213(8) Uani d . 1 . .
H H6A 0.7269 0.0147 0.4491 0.026 Uiso calc R 1 . .
C C5 0.8814(3) 0.1331(4) 0.44164(15) 0.0177(8) Uani d . 1 . .
C C8 0.8981(3) 0.0856(4) 0.36917(17) 0.0209(8) Uani d . 1 . .
O O4 0.9836(2) 0.1481(3) 0.33885(11) 0.0287(6) Uani d . 1 . .
O O3 0.8280(2) -0.0220(4) 0.34186(11) 0.0306(6) Uani d . 1 . .
O O2 0.7543(2) 0.1373(3) 0.67879(11) 0.0244(6) Uani d . 1 . .
H H1 1.169(2) 0.446(5) 0.6868(9) 0.037 Uiso d D 1 . .
H H2 1.165(3) 0.505(5) 0.7530(11) 0.037 Uiso d D 1 . .

loop_
_atom_site_aniso_label
_atom_site_aniso_U_11
_atom_site_aniso_U_22
_atom_site_aniso_U_33
_atom_site_aniso_U_12
_atom_site_aniso_U_13
_atom_site_aniso_U_23
Sr1 0.01707(19) 0.01812(17) 0.0167(2) -0.00088(15) -0.00052(14) 0.00049(13)
O1 0.0225(16) 0.0238(13) 0.0197(14) -0.0034(11) -0.0046(11) -0.0034(10)
O5 0.0202(15) 0.0312(13) 0.0217(15) -0.0025(12) 0.0011(11) -0.0052(11)
C3 0.018(2) 0.0254(17) 0.020(2) -0.0038(16) -0.0037(16) -0.0019(14)
C7 0.018(2) 0.0235(17) 0.023(2) -0.0042(17) 0.0020(15) -0.0003(14)
C2 0.019(2) 0.0128(15) 0.0153(18) 0.0005(15) -0.0006(15) -0.0004(13)
C1 0.018(2) 0.0125(16) 0.021(2) 0.0061(15) -0.0018(16) 0.0023(13)
C4 0.020(2) 0.028(2) 0.024(2) -0.0045(16) 0.0041(16) 0.0023(16)
C6 0.022(2) 0.0232(17) 0.0189(19) -0.0050(16) -0.0033(16) -0.0031(14)
C5 0.021(2) 0.0184(17) 0.0135(18) 0.0028(16) -0.0005(15) 0.0006(13)
C8 0.025(2) 0.0207(18) 0.0173(19) 0.0105(17) -0.0007(16) 0.0036(15)
O4 0.0312(16) 0.0344(15) 0.0207(14) -0.0004(13) 0.0055(12) 0.0060(10)
O3 0.0283(17) 0.0438(16) 0.0197(14) -0.0007(13) -0.0025(11) -0.0107(11)
O2 0.0207(15) 0.0352(14) 0.0172(13) -0.0034(11) 0.0028(11) 0.0004(10)

loop_
_atom_type_symbol
_atom_type_description
_atom_type_scat_dispersion_real
_atom_type_scat_dispersion_imag
_atom_type_scat_source
C C 0.0033 0.0016 'International Tables Vol C Tables 4.2.6.8 and 6.1.1.4'
H H 0.0000 0.0000 'International Tables Vol C Tables 4.2.6.8 and 6.1.1.4'
N N 0.0061 0.0033 'International Tables Vol C Tables 4.2.6.8 and 6.1.1.4'
O O 0.0106 0.0060 'International Tables Vol C Tables 4.2.6.8 and 6.1.1.4'
Sr Sr -1.5307 3.2498 'International Tables Vol C Tables 4.2.6.8 and 6.1.1.4'

loop_
_geom_angle_atom_site_label_1
_geom_angle_atom_site_label_2
_geom_angle_atom_site_label_3
_geom_angle_site_symmetry_1
_geom_angle_site_symmetry_3
_geom_angle
_geom_angle_publ_flag
O4 Sr1 O2 5_766 8_765 91.19(8) ?
O4 Sr1 O1 5_766 . 114.60(7) ?
O2 Sr1 O1 8_765 . 79.18(7) ?
O4 Sr1 O3 5_766 7_566 150.75(8) ?
O2 Sr1 O3 8_765 7_566 87.30(8) ?
O1 Sr1 O3 . 7_566 93.81(8) ?
O4 Sr1 O5 5_766 . 84.31(8) ?
O2 Sr1 O5 8_765 . 140.53(7) ?
O1 Sr1 O5 . . 67.51(7) ?
O3 Sr1 O5 7_566 . 114.60(8) ?
O4 Sr1 O5 5_766 3_756 71.78(7) ?
O2 Sr1 O5 8_765 3_756 79.06(7) ?
O1 Sr1 O5 . 3_756 157.43(8) ?
O3 Sr1 O5 7_566 3_756 79.26(8) ?
O5 Sr1 O5 . 3_756 134.90(7) ?
O4 Sr1 O1 5_766 3_756 77.57(8) ?
O2 Sr1 O1 8_765 3_756 144.96(7) ?
O1 Sr1 O1 . 3_756 135.71(6) ?
O3 Sr1 O1 7_566 3_756 87.05(8) ?
O5 Sr1 O1 . 3_756 72.00(7) ?
O5 Sr1 O1 3_756 3_756 65.91(7) ?
O4 Sr1 O4 5_766 7_566 144.69(3) ?
O2 Sr1 O4 8_765 7_566 123.93(8) ?
O1 Sr1 O4 . 7_566 73.27(7) ?
O3 Sr1 O4 7_566 7_566 48.14(8) ?
O5 Sr1 O4 . 7_566 66.54(7) ?
O5 Sr1 O4 3_756 7_566 114.92(7) ?
O1 Sr1 O4 3_756 7_566 74.82(7) ?
O4 Sr1 C8 5_766 7_566 155.18(9) ?
O2 Sr1 C8 8_765 7_566 107.62(9) ?
O1 Sr1 C8 . 7_566 85.42(8) ?
O3 Sr1 C8 7_566 7_566 23.91(9) ?
O5 Sr1 C8 . 7_566 90.71(9) ?
O5 Sr1 C8 3_756 7_566 95.51(8) ?
O1 Sr1 C8 3_756 7_566 77.77(8) ?
O4 Sr1 C8 7_566 7_566 24.48(9) ?
O4 Sr1 Sr1 5_766 3_756 45.92(5) ?
O2 Sr1 Sr1 8_765 3_756 110.37(5) ?
O1 Sr1 Sr1 . 3_756 156.42(6) ?
O3 Sr1 Sr1 7_566 3_756 107.83(6) ?
O5 Sr1 Sr1 . 3_756 94.30(5) ?
O5 Sr1 Sr1 3_756 3_756 42.00(6) ?
O1 Sr1 Sr1 3_756 3_756 40.16(5) ?
O4 Sr1 Sr1 7_566 3_756 114.35(5) ?
C8 Sr1 Sr1 7_566 3_756 110.64(6) ?
O4 Sr1 Sr1 5_766 3_746 124.15(6) ?
O2 Sr1 Sr1 8_765 3_746 118.56(5) ?
O1 Sr1 Sr1 . 3_746 42.22(5) ?
O3 Sr1 Sr1 7_566 3_746 81.37(6) ?
O5 Sr1 Sr1 . 3_746 42.11(5) ?
O5 Sr1 Sr1 3_756 3_746 153.08(5) ?
O1 Sr1 Sr1 3_756 3_746 94.67(5) ?
O4 Sr1 Sr1 7_566 3_746 38.92(5) ?
C8 Sr1 Sr1 7_566 3_746 60.86(7) ?
Sr1 Sr1 Sr1 3_756 3_746 130.650(17) ?
O4 Sr1 H2 5_766 . 83.3(7) ?
O2 Sr1 H2 8_765 . 157.2(3) ?
O1 Sr1 H2 . . 83.1(5) ?
O3 Sr1 H2 7_566 . 108.1(6) ?
O5 Sr1 H2 . . 17.1(3) ?
O5 Sr1 H2 3_756 . 119.5(5) ?
O1 Sr1 H2 3_756 . 55.1(4) ?
O4 Sr1 H2 7_566 . 62.9(7) ?
C8 Sr1 H2 7_566 . 84.9(6) ?
Sr1 Sr1 H2 3_756 . 81.4(6) ?
Sr1 Sr1 H2 3_746 . 50.6(6) ?
C1 O1 Sr1 . . 131.8(2) ?
C1 O1 Sr1 . 3_746 125.89(19) ?
Sr1 O1 Sr1 . 3_746 97.63(7) ?
Sr1 O5 Sr1 . 3_746 95.90(8) ?
Sr1 O5 H1 . . 124(3) ?
Sr1 O5 H1 3_746 . 116(2) ?
Sr1 O5 H2 . . 96(2) ?
Sr1 O5 H2 3_746 . 111(2) ?
H1 O5 H2 . . 111.8(18) ?
C4 C3 C2 . . 120.0(3) ?
C4 C3 H3A . . 120.0 ?
C2 C3 H3A . . 120.0 ?
C6 C7 C2 . . 120.7(3) ?
C6 C7 H7A . . 119.6 ?
C2 C7 H7A . . 119.6 ?
C7 C2 C3 . . 119.3(3) ?
C7 C2 C1 . . 119.5(3) ?
C3 C2 C1 . . 121.1(3) ?
O1 C1 O2 . . 123.5(3) ?
O1 C1 C2 . . 118.4(3) ?
O2 C1 C2 . . 118.0(3) ?
C5 C4 C3 . . 120.4(3) ?
C5 C4 H4A . . 119.8 ?
C3 C4 H4A . . 119.8 ?
C7 C6 C5 . . 119.9(3) ?
C7 C6 H6A . . 120.1 ?
C5 C6 H6A . . 120.1 ?
C4 C5 C6 . . 119.7(3) ?
C4 C5 C8 . . 121.3(3) ?
C6 C5 C8 . . 118.9(3) ?
O3 C8 O4 . . 122.5(3) ?
O3 C8 C5 . . 118.1(3) ?
O4 C8 C5 . . 119.4(3) ?
O3 C8 Sr1 . 7_565 55.42(17) ?
O4 C8 Sr1 . 7_565 68.04(18) ?
C5 C8 Sr1 . 7_565 165.4(2) ?
C8 O4 Sr1 . 5_766 148.1(2) ?
C8 O4 Sr1 . 7_565 87.5(2) ?
Sr1 O4 Sr1 5_766 7_565 95.16(7) ?
C8 O3 Sr1 . 7_565 100.7(2) ?
C1 O2 Sr1 . 8_755 160.4(2) ?

loop_
_geom_bond_atom_site_label_1
_geom_bond_atom_site_label_2
_geom_bond_site_symmetry_2
_geom_bond_distance
_geom_bond_publ_flag
Sr1 O4 5_766 2.475(2) ?
Sr1 O2 8_765 2.533(2) ?
Sr1 O1 . 2.553(2) ?
Sr1 O3 7_566 2.554(2) ?
Sr1 O5 . 2.639(3) ?
Sr1 O5 3_756 2.645(2) ?
Sr1 O1 3_756 2.660(2) ?
Sr1 O4 7_566 2.830(2) ?
Sr1 C8 7_566 3.049(3) ?
Sr1 Sr1 3_756 3.9237(3) ?
Sr1 Sr1 3_746 3.9237(3) ?
Sr1 H2 . 2.86(3) ?
O1 C1 . 1.258(4) ?
O1 Sr1 3_746 2.660(2) ?
O5 Sr1 3_746 2.645(2) ?
O5 H1 . 0.84(3) ?
O5 H2 . 0.84(3) ?
C3 C4 . 1.387(4) ?
C3 C2 . 1.391(5) ?
C3 H3A . 0.9300 ?
C7 C6 . 1.380(4) ?
C7 C2 . 1.386(5) ?
C7 H7A . 0.9300 ?
C2 C1 . 1.506(4) ?
C1 O2 . 1.259(4) ?
C4 C5 . 1.383(5) ?
C4 H4A . 0.9300 ?
C6 C5 . 1.391(5) ?
C6 H6A . 0.9300 ?
C5 C8 . 1.506(4) ?
C8 O3 . 1.257(4) ?
C8 O4 . 1.265(4) ?
C8 Sr1 7_565 3.049(3) ?
O4 Sr1 5_766 2.475(2) ?
O4 Sr1 7_565 2.830(2) ?
O3 Sr1 7_565 2.554(2) ?
O2 Sr1 8_755 2.533(2) ?

loop_
_geom_hbond_atom_site_label_D
_geom_hbond_atom_site_label_H
_geom_hbond_atom_site_label_A
_geom_hbond_site_symmetry_A
_geom_hbond_distance_DH
_geom_hbond_distance_HA
_geom_hbond_distance_DA
_geom_hbond_angle_DHA
O5 H1 O3 4_556 0.84(3) 2.03(4) 2.711(3) 137(3)
O5 H2 O2 3_756 0.84(3) 1.92(3) 2.761(3) 178(3)

loop_
_geom_torsion_atom_site_label_1
_geom_torsion_atom_site_label_2
_geom_torsion_atom_site_label_3
_geom_torsion_atom_site_label_4
_geom_torsion_site_symmetry_1
_geom_torsion_site_symmetry_2
_geom_torsion_site_symmetry_3
_geom_torsion_site_symmetry_4
_geom_torsion
_geom_torsion_publ_flag
O4 Sr1 O1 C1 5_766 . . . -89.6(3) ?
O2 Sr1 O1 C1 8_765 . . . -3.3(3) ?
O3 Sr1 O1 C1 7_566 . . . 83.2(3) ?
O5 Sr1 O1 C1 . . . . -161.7(3) ?
O5 Sr1 O1 C1 3_756 . . . 12.3(4) ?
O1 Sr1 O1 C1 3_756 . . . 172.9(3) ?
O4 Sr1 O1 C1 7_566 . . . 127.3(3) ?
C8 Sr1 O1 C1 7_566 . . . 105.6(3) ?
Sr1 Sr1 O1 C1 3_756 . . . -119.9(3) ?
Sr1 Sr1 O1 C1 3_746 . . . 155.9(3) ?
O4 Sr1 O1 Sr1 5_766 . . 3_746 114.47(9) ?
O2 Sr1 O1 Sr1 8_765 . . 3_746 -159.22(9) ?
O3 Sr1 O1 Sr1 7_566 . . 3_746 -72.71(8) ?
O5 Sr1 O1 Sr1 . . . 3_746 42.38(7) ?
O5 Sr1 O1 Sr1 3_756 . . 3_746 -143.65(15) ?
O1 Sr1 O1 Sr1 3_756 . . 3_746 16.97(6) ?
O4 Sr1 O1 Sr1 7_566 . . 3_746 -28.62(7) ?
C8 Sr1 O1 Sr1 7_566 . . 3_746 -50.29(9) ?
Sr1 Sr1 O1 Sr1 3_756 . . 3_746 84.17(13) ?
O4 Sr1 O5 Sr1 5_766 . . 3_746 -162.10(8) ?
O2 Sr1 O5 Sr1 8_765 . . 3_746 -77.17(13) ?
O1 Sr1 O5 Sr1 . . . 3_746 -42.49(7) ?
O3 Sr1 O5 Sr1 7_566 . . 3_746 41.17(9) ?
O5 Sr1 O5 Sr1 3_756 . . 3_746 140.77(9) ?
O1 Sr1 O5 Sr1 3_756 . . 3_746 119.15(8) ?
O4 Sr1 O5 Sr1 7_566 . . 3_746 38.30(6) ?
C8 Sr1 O5 Sr1 7_566 . . 3_746 42.26(8) ?
Sr1 Sr1 O5 Sr1 3_756 . . 3_746 153.01(5) ?
C6 C7 C2 C3 . . . . 2.0(5) ?
C6 C7 C2 C1 . . . . -175.8(3) ?
C4 C3 C2 C7 . . . . -1.4(5) ?
C4 C3 C2 C1 . . . . 176.3(3) ?
Sr1 O1 C1 O2 . . . . -80.0(4) ?
Sr1 O1 C1 O2 3_746 . . . 70.1(4) ?
Sr1 O1 C1 C2 . . . . 103.5(3) ?
Sr1 O1 C1 C2 3_746 . . . -106.4(3) ?
C7 C2 C1 O1 . . . . 179.3(3) ?
C3 C2 C1 O1 . . . . 1.6(5) ?
C7 C2 C1 O2 . . . . 2.6(4) ?
C3 C2 C1 O2 . . . . -175.2(3) ?
C2 C3 C4 C5 . . . . -0.5(5) ?
C2 C7 C6 C5 . . . . -0.7(5) ?
C3 C4 C5 C6 . . . . 1.8(5) ?
C3 C4 C5 C8 . . . . -174.5(3) ?
C7 C6 C5 C4 . . . . -1.2(5) ?
C7 C6 C5 C8 . . . . 175.1(3) ?
C4 C5 C8 O3 . . . . 169.2(3) ?
C6 C5 C8 O3 . . . . -7.0(4) ?
C4 C5 C8 O4 . . . . -7.9(5) ?
C6 C5 C8 O4 . . . . 175.8(3) ?
C4 C5 C8 Sr1 . . . 7_565 109.6(10) ?
C6 C5 C8 Sr1 . . . 7_565 -66.7(11) ?
O3 C8 O4 Sr1 . . . 5_766 84.8(5) ?
C5 C8 O4 Sr1 . . . 5_766 -98.2(5) ?
Sr1 C8 O4 Sr1 7_565 . . 5_766 95.7(4) ?
O3 C8 O4 Sr1 . . . 7_565 -11.0(3) ?
C5 C8 O4 Sr1 . . . 7_565 166.1(3) ?
O4 C8 O3 Sr1 . . . 7_565 12.4(4) ?
C5 C8 O3 Sr1 . . . 7_565 -164.7(2) ?
O1 C1 O2 Sr1 . . . 8_755 74.7(7) ?
C2 C1 O2 Sr1 . . . 8_755 -108.7(6) ?
